data_4066084
loop_
_publ_author_name
'Han, Fubin'
'Li, Bangyu'
'Zhang, Yong'
'Wang, Yaorong'
'Shen, Qi'

_publ_section_title
;
 Quinoline Ring C&#x2212;H Bond Activation in
 Bis(3,5-di-tert-butylsalicylidene)-8-aminoquinoline
 Bis(trimethylsilyl)amido Lanthanide Complexes
;
_journal_issue 15
_journal_name_full Organometallics
_journal_page_first 3467
_journal_paper_doi 10.1021/om100282f
_journal_volume 29
_journal_year 2010
_chemical_formula_moiety 'C52 H61 N4 O3 Yb, C4 H8 O'
_chemical_formula_sum 'C56 H69 N4 O4 Yb'
_chemical_formula_weight 1035.19
_chemical_name_systematic
; 
 ? 
;
_space_group_IT_number 14
_symmetry_cell_setting monoclinic
_symmetry_Int_Tables_number 14
_symmetry_space_group_name_Hall '-P 2ybc'
_symmetry_space_group_name_H-M 'P 1 21/c 1'
_atom_sites_solution_hydrogens geom
_atom_sites_solution_primary direct
_atom_sites_solution_secondary difmap
_audit_creation_method SHELXL-97
_cell_angle_alpha 90.00
_cell_angle_beta 103.347(3)
_cell_angle_gamma 90.00
_cell_formula_units_Z 4
_cell_length_a 14.012(2)
_cell_length_b 17.642(3)
_cell_length_c 22.742(3)
_cell_measurement_reflns_used 19048
_cell_measurement_temperature 293(2)
_cell_measurement_theta_max 25.3
_cell_measurement_theta_min 3.0
_cell_volume 5470.0(14)
_computing_cell_refinement CrystalClear
_computing_data_collection CrystalClear
_computing_data_reduction CrystalStructure
_computing_structure_refinement 'SHELXL-97 (Sheldrick, 1997)'
_computing_structure_solution 'SHELXS-97 (Sheldrick, 1990)'
_diffrn_ambient_temperature 293(2)
_diffrn_detector_area_resol_mean 7.31
_diffrn_measured_fraction_theta_full 0.997
_diffrn_measured_fraction_theta_max 0.997
_diffrn_measurement_device_type 'Rigaku Mercury'
_diffrn_measurement_method \w
_diffrn_radiation_monochromator graphite
_diffrn_radiation_source 'fine-focus sealed tube'
_diffrn_radiation_type MoK\a
_diffrn_radiation_wavelength 0.71070
_diffrn_reflns_av_R_equivalents 0.0451
_diffrn_reflns_av_sigmaI/netI 0.0403
_diffrn_reflns_limit_h_max 16
_diffrn_reflns_limit_h_min -16
_diffrn_reflns_limit_k_max 21
_diffrn_reflns_limit_k_min -21
_diffrn_reflns_limit_l_max 25
_diffrn_reflns_limit_l_min -27
_diffrn_reflns_number 47775
_diffrn_reflns_theta_full 25.35
_diffrn_reflns_theta_max 25.35
_diffrn_reflns_theta_min 3.01
_exptl_absorpt_coefficient_mu 1.755
_exptl_absorpt_correction_T_max 0.591
_exptl_absorpt_correction_T_min 0.399
_exptl_absorpt_correction_type multi-scan
_exptl_absorpt_process_details 'Jacobson, R. (1998) Private communication'
_exptl_crystal_colour red
_exptl_crystal_density_diffrn 1.257
_exptl_crystal_density_method 'not measured'
_exptl_crystal_description block
_exptl_crystal_F_000 2140
_exptl_crystal_size_max 0.80
_exptl_crystal_size_mid 0.42
_exptl_crystal_size_min 0.30
_refine_diff_density_max 1.985
_refine_diff_density_min -0.841
_refine_diff_density_rms 0.097
_refine_ls_extinction_method none
_refine_ls_goodness_of_fit_ref 1.152
_refine_ls_hydrogen_treatment constr
_refine_ls_matrix_type full
_refine_ls_number_parameters 551
_refine_ls_number_reflns 9988
_refine_ls_number_restraints 46
_refine_ls_restrained_S_all 1.170
_refine_ls_R_factor_all 0.0735
_refine_ls_R_factor_gt 0.0624
_refine_ls_shift/su_max 0.003
_refine_ls_shift/su_mean 0.000
_refine_ls_structure_factor_coef Fsqd
_refine_ls_weighting_details 'calc w=1/[\s^2^(Fo^2^)+(0.0518P)^2^+16.4092P] where P=(Fo^2^+2Fc^2^)/3'
_refine_ls_weighting_scheme calc
_refine_ls_wR_factor_gt 0.1384
_refine_ls_wR_factor_ref 0.1448
_reflns_number_gt 8644
_reflns_number_total 9988
_reflns_threshold_expression >2sigma(I)
_cod_data_source_file om100282f_si_001.cif
_cod_data_source_block complex2
_cod_original_cell_volume 5469.7(14)
_cod_original_sg_symbol_H-M 'P 21/c'
_cod_database_code 4066084

loop_
_symmetry_equiv_pos_as_xyz
'x, y, z'
'-x, y+1/2, -z+1/2'
'-x, -y, -z'
'x, -y-1/2, z-1/2'

loop_
_atom_site_label
_atom_site_type_symbol
_atom_site_fract_x
_atom_site_fract_y
_atom_site_fract_z
_atom_site_U_iso_or_equiv
_atom_site_adp_type
_atom_site_occupancy
_atom_site_symmetry_multiplicity
_atom_site_calc_flag
_atom_site_refinement_flags
_atom_site_disorder_assembly
_atom_site_disorder_group
Yb Yb 0.880779(19) 0.162480(15) 0.179329(12) 0.04378(11) Uani 1 1 d . . .
O1 O 0.7287(3) 0.2006(3) 0.1506(2) 0.0620(13) Uani 1 1 d . . .
O2 O 0.8879(3) 0.1554(2) 0.2722(2) 0.0508(11) Uani 1 1 d . . .
O3 O 0.9064(4) 0.1428(3) 0.0805(2) 0.0687(14) Uani 1 1 d . . .
N1 N 0.7857(4) 0.0471(3) 0.1467(2) 0.0471(12) Uani 1 1 d . . .
N2 N 0.9733(4) 0.0492(3) 0.2009(2) 0.0440(12) Uani 1 1 d . . .
N3 N 1.0430(4) 0.1865(3) 0.2189(2) 0.0475(12) Uani 1 1 d . . .
N4 N 0.9302(4) 0.2907(3) 0.1560(3) 0.0539(14) Uani 1 1 d . . .
C1 C 0.6422(6) 0.1745(5) 0.1517(5) 0.0824(11) Uani 1 1 d . A .
C2 C 0.5620(6) 0.2244(5) 0.1542(5) 0.0824(11) Uani 1 1 d . . .
C3 C 0.4711(6) 0.1919(5) 0.1530(4) 0.0824(11) Uani 1 1 d . A .
H3 H 0.4198 0.2246 0.1549 0.099 Uiso 1 1 calc R . .
C4 C 0.4506(6) 0.1160(5) 0.1492(5) 0.0824(11) Uani 1 1 d D . .
C5 C 0.5293(6) 0.0680(5) 0.1490(4) 0.0824(11) Uani 1 1 d . A .
H5 H 0.5194 0.0159 0.1483 0.099 Uiso 1 1 calc R . .
C6 C 0.6230(6) 0.0961(5) 0.1500(5) 0.0824(11) Uani 1 1 d . . .
C7 C 0.6942(5) 0.0394(4) 0.1457(3) 0.0602(18) Uani 1 1 d . A .
H7 H 0.6708 -0.0101 0.1415 0.072 Uiso 1 1 calc R . .
C8 C 0.8404(5) -0.0200(4) 0.1422(3) 0.0495(15) Uani 1 1 d . . .
C9 C 0.8062(6) -0.0844(4) 0.1108(3) 0.0633(19) Uani 1 1 d . . .
H9 H 0.7423 -0.0859 0.0873 0.076 Uiso 1 1 calc R . .
C10 C 0.8675(7) -0.1487(4) 0.1140(4) 0.075(2) Uani 1 1 d . . .
H10 H 0.8435 -0.1916 0.0917 0.090 Uiso 1 1 calc R . .
C11 C 0.9600(7) -0.1493(4) 0.1486(4) 0.067(2) Uani 1 1 d . . .
H11 H 0.9977 -0.1931 0.1515 0.081 Uiso 1 1 calc R . .
C12 C 0.9988(5) -0.0837(4) 0.1799(3) 0.0547(17) Uani 1 1 d . . .
C13 C 1.0938(6) -0.0767(4) 0.2187(4) 0.064(2) Uani 1 1 d . . .
H13 H 1.1362 -0.1179 0.2242 0.076 Uiso 1 1 calc R . .
C14 C 1.1229(5) -0.0120(4) 0.2473(3) 0.0601(18) Uani 1 1 d . . .
H14 H 1.1836 -0.0095 0.2745 0.072 Uiso 1 1 calc R . .
C15 C 1.0616(4) 0.0534(4) 0.2365(3) 0.0450(14) Uani 1 1 d . . .
C16 C 0.9393(5) -0.0178(4) 0.1744(3) 0.0486(15) Uani 1 1 d . . .
C17 C 0.5748(7) 0.3110(6) 0.1537(6) 0.096(3) Uani 1 1 d . . .
C18 C 0.4823(7) 0.3531(6) 0.1648(7) 0.139(6) Uani 1 1 d . . .
H18A H 0.4968 0.4060 0.1714 0.208 Uiso 1 1 calc R . .
H18B H 0.4644 0.3320 0.1996 0.208 Uiso 1 1 calc R . .
H18C H 0.4289 0.3470 0.1301 0.208 Uiso 1 1 calc R . .
C19 C 0.6587(7) 0.3369(5) 0.2043(6) 0.114(4) Uani 1 1 d . . .
H19A H 0.7194 0.3176 0.1976 0.171 Uiso 1 1 calc R . .
H19B H 0.6491 0.3183 0.2422 0.171 Uiso 1 1 calc R . .
H19C H 0.6609 0.3913 0.2052 0.171 Uiso 1 1 calc R . .
C20 C 0.5913(10) 0.3345(6) 0.0931(7) 0.135(5) Uani 1 1 d . . .
H20A H 0.6164 0.3853 0.0955 0.202 Uiso 1 1 calc R . .
H20B H 0.5304 0.3322 0.0633 0.202 Uiso 1 1 calc R . .
H20C H 0.6378 0.3008 0.0817 0.202 Uiso 1 1 calc R . .
C21 C 0.3453(13) 0.0853(14) 0.1401(8) 0.134(3) Uiso 0.50 1 d PD A 1
C21' C 0.3478(13) 0.0850(14) 0.1433(8) 0.134(3) Uiso 0.50 1 d PD A 2
C22 C 0.350(2) 0.0086(13) 0.1749(11) 0.134(3) Uiso 0.50 1 d PD A 1
H22A H 0.2851 -0.0048 0.1789 0.201 Uiso 0.50 1 calc PR A 1
H22B H 0.3925 0.0137 0.2142 0.201 Uiso 0.50 1 calc PR A 1
H22C H 0.3743 -0.0304 0.1528 0.201 Uiso 0.50 1 calc PR A 1
C22' C 0.3753(18) 0.0834(15) 0.2125(8) 0.134(3) Uiso 0.50 1 d PD A 2
H22D H 0.3299 0.1140 0.2279 0.201 Uiso 0.50 1 calc PR A 2
H22E H 0.4405 0.1030 0.2267 0.201 Uiso 0.50 1 calc PR A 2
H22F H 0.3728 0.0321 0.2263 0.201 Uiso 0.50 1 calc PR A 2
C23 C 0.289(2) 0.1338(15) 0.1763(11) 0.134(3) Uiso 0.50 1 d PD A 1
H23A H 0.2735 0.1820 0.1569 0.201 Uiso 0.50 1 calc PR A 1
H23B H 0.3278 0.1412 0.2165 0.201 Uiso 0.50 1 calc PR A 1
H23C H 0.2287 0.1084 0.1784 0.201 Uiso 0.50 1 calc PR A 1
C23' C 0.269(2) 0.1402(15) 0.1459(12) 0.134(3) Uiso 0.50 1 d PD A 2
H23D H 0.2556 0.1708 0.1100 0.201 Uiso 0.50 1 calc PR A 2
H23E H 0.2894 0.1723 0.1806 0.201 Uiso 0.50 1 calc PR A 2
H23F H 0.2104 0.1134 0.1487 0.201 Uiso 0.50 1 calc PR A 2
C24 C 0.2939(18) 0.0859(14) 0.0736(8) 0.134(3) Uiso 0.50 1 d PD A 1
H24A H 0.2262 0.0724 0.0692 0.201 Uiso 0.50 1 calc PR A 1
H24B H 0.3248 0.0501 0.0523 0.201 Uiso 0.50 1 calc PR A 1
H24C H 0.2980 0.1357 0.0574 0.201 Uiso 0.50 1 calc PR A 1
C24' C 0.332(2) -0.0003(13) 0.1396(12) 0.134(3) Uiso 0.50 1 d PD A 2
H24D H 0.3706 -0.0237 0.1754 0.201 Uiso 0.50 1 calc PR A 2
H24E H 0.3519 -0.0197 0.1048 0.201 Uiso 0.50 1 calc PR A 2
H24F H 0.2640 -0.0114 0.1362 0.201 Uiso 0.50 1 calc PR A 2
C25 C 0.9563(5) 0.1482(3) 0.3236(3) 0.0489(15) Uani 1 1 d . . .
C26 C 0.9303(6) 0.1515(3) 0.3805(3) 0.0542(17) Uani 1 1 d . . .
C27 C 1.0057(7) 0.1450(4) 0.4321(3) 0.066(2) Uani 1 1 d . . .
H27 H 0.9886 0.1475 0.4692 0.079 Uiso 1 1 calc R . .
C28 C 1.1037(7) 0.1354(4) 0.4331(3) 0.066(2) Uani 1 1 d . B .
C29 C 1.1268(5) 0.1318(4) 0.3776(3) 0.0545(17) Uani 1 1 d . . .
H29 H 1.1922 0.1255 0.3762 0.065 Uiso 1 1 calc R . .
C30 C 1.0562(5) 0.1373(4) 0.3234(3) 0.0472(15) Uani 1 1 d . . .
C31 C 1.0892(4) 0.1309(4) 0.2631(3) 0.0470(15) Uani 1 1 d . . .
H31 H 1.1606 0.1370 0.2711 0.056 Uiso 1 1 calc R . .
C32 C 1.0844(5) 0.2559(4) 0.2195(3) 0.0494(16) Uani 1 1 d . . .
C33 C 1.1773(6) 0.2795(5) 0.2510(4) 0.069(2) Uani 1 1 d . . .
H33 H 1.2178 0.2460 0.2770 0.083 Uiso 1 1 calc R . .
C34 C 1.2101(7) 0.3532(6) 0.2436(5) 0.086(3) Uani 1 1 d . . .
H34 H 1.2732 0.3668 0.2640 0.103 Uiso 1 1 calc R . .
C35 C 1.1538(8) 0.4050(5) 0.2083(5) 0.088(3) Uani 1 1 d . . .
H35 H 1.1787 0.4533 0.2050 0.106 Uiso 1 1 calc R . .
C36 C 1.0577(7) 0.3871(4) 0.1760(3) 0.066(2) Uani 1 1 d . . .
C37 C 0.9942(8) 0.4365(4) 0.1394(4) 0.080(3) Uani 1 1 d . . .
H37 H 1.0147 0.4855 0.1334 0.096 Uiso 1 1 calc R . .
C38 C 0.9011(9) 0.4139(5) 0.1118(4) 0.084(3) Uani 1 1 d . . .
H38 H 0.8583 0.4472 0.0870 0.101 Uiso 1 1 calc R . .
C39 C 0.8712(7) 0.3405(4) 0.1215(3) 0.069(2) Uani 1 1 d . . .
H39 H 0.8076 0.3258 0.1030 0.083 Uiso 1 1 calc R . .
C40 C 1.0234(5) 0.3121(4) 0.1829(3) 0.0523(17) Uani 1 1 d . . .
C41 C 0.8230(6) 0.1635(4) 0.3831(4) 0.067(2) Uani 1 1 d . . .
C42 C 0.8106(8) 0.1633(5) 0.4483(4) 0.095(3) Uani 1 1 d . . .
H42A H 0.8328 0.1157 0.4670 0.142 Uiso 1 1 calc R . .
H42B H 0.7427 0.1703 0.4483 0.142 Uiso 1 1 calc R . .
H42C H 0.8486 0.2037 0.4705 0.142 Uiso 1 1 calc R . .
C43 C 0.7873(7) 0.2406(5) 0.3548(4) 0.086(3) Uani 1 1 d . . .
H43A H 0.8306 0.2799 0.3745 0.129 Uiso 1 1 calc R . .
H43B H 0.7222 0.2502 0.3598 0.129 Uiso 1 1 calc R . .
H43C H 0.7868 0.2399 0.3126 0.129 Uiso 1 1 calc R . .
C44 C 0.7600(7) 0.1006(5) 0.3502(4) 0.089(3) Uani 1 1 d . . .
H44A H 0.7635 0.1005 0.3086 0.133 Uiso 1 1 calc R . .
H44B H 0.6933 0.1082 0.3529 0.133 Uiso 1 1 calc R . .
H44C H 0.7832 0.0528 0.3683 0.133 Uiso 1 1 calc R . .
C45 C 1.1800(8) 0.1297(5) 0.4941(4) 0.091(3) Uani 1 1 d D . .
C46 C 1.2051(19) 0.2029(10) 0.5241(11) 0.123(3) Uiso 0.50 1 d PD B 1
H46A H 1.1460 0.2298 0.5254 0.184 Uiso 0.50 1 calc PR B 1
H46B H 1.2429 0.2322 0.5020 0.184 Uiso 0.50 1 calc PR B 1
H46C H 1.2429 0.1947 0.5645 0.184 Uiso 0.50 1 calc PR B 1
C46' C 1.2773(15) 0.1574(14) 0.4885(12) 0.123(3) Uiso 0.50 1 d PD B 2
H46D H 1.3257 0.1447 0.5244 0.184 Uiso 0.50 1 calc PR B 2
H46E H 1.2751 0.2115 0.4834 0.184 Uiso 0.50 1 calc PR B 2
H46F H 1.2943 0.1341 0.4542 0.184 Uiso 0.50 1 calc PR B 2
C47 C 1.2707(15) 0.0853(13) 0.4859(11) 0.123(3) Uiso 0.50 1 d PD B 1
H47A H 1.3055 0.0658 0.5243 0.184 Uiso 0.50 1 calc PR B 1
H47B H 1.3129 0.1183 0.4699 0.184 Uiso 0.50 1 calc PR B 1
H47C H 1.2501 0.0439 0.4585 0.184 Uiso 0.50 1 calc PR B 1
C47' C 1.1756(19) 0.0558(10) 0.5241(12) 0.123(3) Uiso 0.50 1 d PD B 2
H47D H 1.2132 0.0191 0.5081 0.184 Uiso 0.50 1 calc PR B 2
H47E H 1.1086 0.0393 0.5171 0.184 Uiso 0.50 1 calc PR B 2
H47F H 1.2020 0.0612 0.5668 0.184 Uiso 0.50 1 calc PR B 2
C48 C 1.1378(18) 0.0737(12) 0.5343(12) 0.123(3) Uiso 0.50 1 d PD B 1
H48A H 1.1128 0.0295 0.5112 0.184 Uiso 0.50 1 calc PR B 1
H48B H 1.0857 0.0979 0.5483 0.184 Uiso 0.50 1 calc PR B 1
H48C H 1.1888 0.0591 0.5684 0.184 Uiso 0.50 1 calc PR B 1
C48' C 1.1464(18) 0.1857(12) 0.5376(10) 0.123(3) Uiso 0.50 1 d PD B 2
H48D H 1.0796 0.1750 0.5386 0.184 Uiso 0.50 1 calc PR B 2
H48E H 1.1511 0.2367 0.5237 0.184 Uiso 0.50 1 calc PR B 2
H48F H 1.1875 0.1802 0.5774 0.184 Uiso 0.50 1 calc PR B 2
C49 C 1.0012(9) 0.1429(9) 0.0674(5) 0.143(4) Uani 1 1 d . . .
H49A H 1.0320 0.1919 0.0775 0.171 Uiso 1 1 calc R . .
H49B H 1.0421 0.1046 0.0915 0.171 Uiso 1 1 calc R . .
C50 C 0.9923(10) 0.1276(10) 0.0048(6) 0.143(4) Uani 1 1 d . . .
H50A H 1.0429 0.0927 -0.0008 0.171 Uiso 1 1 calc R . .
H50B H 0.9974 0.1740 -0.0172 0.171 Uiso 1 1 calc R . .
C51 C 0.8963(12) 0.0942(8) -0.0152(5) 0.141(5) Uani 1 1 d . . .
H51A H 0.9004 0.0393 -0.0129 0.170 Uiso 1 1 calc R . .
H51B H 0.8673 0.1086 -0.0567 0.170 Uiso 1 1 calc R . .
C52 C 0.8374(8) 0.1237(7) 0.0258(4) 0.102(3) Uani 1 1 d . . .
H52A H 0.8006 0.1681 0.0085 0.123 Uiso 1 1 calc R . .
H52B H 0.7919 0.0855 0.0332 0.123 Uiso 1 1 calc R . .
O4A O 0.476(4) 0.256(3) 0.839(2) 0.250(9) Uiso 0.33 1 d PD C 1
O4B O 0.489(4) 0.176(3) 0.870(2) 0.250(9) Uiso 0.33 1 d PD D 2
O4C O 0.442(4) 0.132(3) 0.927(3) 0.250(9) Uiso 0.33 1 d PD E 3
C53A C 0.473(6) 0.330(3) 0.869(2) 0.250(9) Uiso 0.33 1 d PD C 1
C53B C 0.479(6) 0.121(3) 0.915(3) 0.250(9) Uiso 0.33 1 d PD D 2
C53C C 0.470(6) 0.151(4) 0.991(2) 0.250(9) Uiso 0.33 1 d PD E 3
C54A C 0.450(5) 0.413(3) 0.855(3) 0.250(9) Uiso 0.33 1 d PD C 1
C54B C 0.533(6) 0.163(4) 0.970(3) 0.250(9) Uiso 0.33 1 d PD D 2
C54C C 0.543(5) 0.102(4) 0.973(3) 0.250(9) Uiso 0.33 1 d PD E 3
C55A C 0.394(5) 0.401(3) 0.791(3) 0.250(9) Uiso 0.33 1 d PD C 1
C55B C 0.517(5) 0.239(3) 0.937(3) 0.250(9) Uiso 0.33 1 d PD D 2
C55C C 0.583(4) 0.167(4) 0.944(4) 0.250(9) Uiso 0.33 1 d PD E 3
C56A C 0.442(6) 0.325(3) 0.806(3) 0.250(9) Uiso 0.33 1 d PD C 1
C56B C 0.422(4) 0.222(4) 0.894(3) 0.250(9) Uiso 0.33 1 d PD D 2
C56C C 0.489(6) 0.196(4) 0.905(3) 0.250(9) Uiso 0.33 1 d PD E 3

loop_
_atom_site_aniso_label
_atom_site_aniso_U_11
_atom_site_aniso_U_22
_atom_site_aniso_U_33
_atom_site_aniso_U_23
_atom_site_aniso_U_13
_atom_site_aniso_U_12
Yb 0.04277(17) 0.03609(16) 0.05043(18) 0.00259(12) 0.00657(12) 0.00094(11)
O1 0.046(3) 0.049(3) 0.085(3) -0.001(3) 0.002(2) 0.006(2)
O2 0.046(2) 0.055(3) 0.053(3) 0.002(2) 0.013(2) 0.001(2)
O3 0.070(3) 0.083(4) 0.053(3) -0.007(3) 0.012(3) -0.007(3)
N1 0.041(3) 0.046(3) 0.054(3) 0.001(2) 0.009(2) 0.003(2)
N2 0.047(3) 0.040(3) 0.047(3) 0.004(2) 0.014(2) 0.003(2)
N3 0.039(3) 0.049(3) 0.054(3) 0.008(3) 0.009(2) -0.003(2)
N4 0.069(4) 0.038(3) 0.055(3) 0.002(3) 0.017(3) -0.001(3)
C1 0.0513(18) 0.076(2) 0.120(3) -0.007(2) 0.021(2) 0.0054(17)
C2 0.0513(18) 0.076(2) 0.120(3) -0.007(2) 0.021(2) 0.0054(17)
C3 0.0513(18) 0.076(2) 0.120(3) -0.007(2) 0.021(2) 0.0054(17)
C4 0.0513(18) 0.076(2) 0.120(3) -0.007(2) 0.021(2) 0.0054(17)
C5 0.0513(18) 0.076(2) 0.120(3) -0.007(2) 0.021(2) 0.0054(17)
C6 0.0513(18) 0.076(2) 0.120(3) -0.007(2) 0.021(2) 0.0054(17)
C7 0.056(4) 0.044(4) 0.080(5) -0.010(4) 0.016(4) -0.008(3)
C8 0.057(4) 0.038(3) 0.058(4) 0.002(3) 0.022(3) -0.003(3)
C9 0.073(5) 0.051(4) 0.070(5) -0.013(4) 0.025(4) -0.004(4)
C10 0.101(7) 0.048(5) 0.086(6) -0.017(4) 0.042(5) -0.013(4)
C11 0.086(6) 0.044(4) 0.082(6) -0.002(4) 0.039(5) 0.012(4)
C12 0.069(5) 0.044(4) 0.059(4) 0.010(3) 0.032(4) 0.013(3)
C13 0.068(5) 0.057(5) 0.073(5) 0.012(4) 0.033(4) 0.023(4)
C14 0.048(4) 0.067(5) 0.066(4) 0.008(4) 0.016(3) 0.018(4)
C15 0.040(3) 0.049(4) 0.050(4) 0.010(3) 0.017(3) 0.006(3)
C16 0.052(4) 0.048(4) 0.050(4) 0.005(3) 0.023(3) 0.006(3)
C17 0.066(6) 0.070(6) 0.133(9) -0.015(6) -0.015(6) 0.024(5)
C18 0.072(7) 0.089(8) 0.232(16) -0.030(8) -0.013(8) 0.042(6)
C19 0.073(6) 0.083(7) 0.163(11) -0.042(7) -0.022(7) 0.019(5)
C20 0.120(10) 0.087(8) 0.165(13) 0.029(8) -0.033(9) 0.006(7)
C25 0.060(4) 0.037(3) 0.051(4) 0.004(3) 0.015(3) 0.001(3)
C26 0.083(5) 0.033(3) 0.050(4) 0.004(3) 0.024(4) 0.001(3)
C27 0.111(7) 0.044(4) 0.047(4) 0.009(3) 0.027(4) 0.006(4)
C28 0.091(6) 0.046(4) 0.054(4) 0.003(3) 0.005(4) 0.000(4)
C29 0.062(4) 0.045(4) 0.051(4) 0.006(3) 0.000(3) -0.005(3)
C30 0.048(4) 0.041(3) 0.052(4) 0.005(3) 0.010(3) 0.002(3)
C31 0.033(3) 0.051(4) 0.056(4) 0.004(3) 0.008(3) 0.002(3)
C32 0.050(4) 0.053(4) 0.049(4) -0.007(3) 0.022(3) -0.013(3)
C33 0.069(5) 0.072(5) 0.068(5) -0.014(4) 0.019(4) -0.018(4)
C34 0.075(6) 0.083(7) 0.104(7) -0.026(6) 0.030(6) -0.036(5)
C35 0.118(8) 0.064(6) 0.096(7) -0.026(5) 0.054(6) -0.044(6)
C36 0.104(7) 0.045(4) 0.060(4) -0.007(4) 0.039(5) -0.015(4)
C37 0.138(9) 0.036(4) 0.083(6) 0.003(4) 0.061(6) -0.007(5)
C38 0.134(9) 0.051(5) 0.079(6) 0.021(4) 0.046(6) 0.021(5)
C39 0.091(6) 0.053(4) 0.060(5) 0.016(4) 0.011(4) 0.013(4)
C40 0.073(5) 0.042(3) 0.047(4) -0.006(3) 0.024(3) -0.011(3)
C41 0.087(6) 0.049(4) 0.078(5) 0.000(4) 0.048(5) -0.002(4)
C42 0.128(8) 0.086(6) 0.093(7) 0.003(5) 0.073(7) 0.004(6)
C43 0.092(6) 0.069(5) 0.111(7) 0.010(5) 0.053(6) 0.024(5)
C44 0.095(7) 0.084(6) 0.105(7) -0.008(5) 0.059(6) -0.014(5)
C45 0.144(9) 0.067(5) 0.050(5) 0.006(4) -0.003(5) 0.005(6)
C49 0.118(7) 0.235(11) 0.093(6) -0.019(7) 0.061(6) -0.017(7)
C50 0.118(7) 0.235(11) 0.093(6) -0.019(7) 0.061(6) -0.017(7)
C51 0.201(15) 0.158(12) 0.072(7) -0.030(8) 0.047(9) -0.029(11)
C52 0.120(9) 0.110(8) 0.067(6) 0.011(6) 0.002(6) -0.030(7)

loop_
_atom_type_symbol
_atom_type_description
_atom_type_scat_dispersion_real
_atom_type_scat_dispersion_imag
_atom_type_scat_source
C C 0.0033 0.0016 'International Tables Vol C Tables 4.2.6.8 and 6.1.1.4'
H H 0.0000 0.0000 'International Tables Vol C Tables 4.2.6.8 and 6.1.1.4'
N N 0.0061 0.0033 'International Tables Vol C Tables 4.2.6.8 and 6.1.1.4'
O O 0.0106 0.0060 'International Tables Vol C Tables 4.2.6.8 and 6.1.1.4'
Yb Yb -0.3850 5.5486 'International Tables Vol C Tables 4.2.6.8 and 6.1.1.4'

loop_
_geom_angle_atom_site_label_1
_geom_angle_atom_site_label_2
_geom_angle_atom_site_label_3
_geom_angle
O2 Yb O1 97.83(18)
O2 Yb N3 78.60(18)
O1 Yb N3 150.94(19)
O2 Yb N2 81.04(17)
O1 Yb N2 140.35(18)
N3 Yb N2 68.15(18)
O2 Yb O3 163.74(18)
O1 Yb O3 96.41(19)
N3 Yb O3 92.61(19)
N2 Yb O3 82.99(18)
O2 Yb N1 98.70(17)
O1 Yb N1 74.98(17)
N3 Yb N1 134.05(18)
N2 Yb N1 66.16(18)
O3 Yb N1 77.49(18)
O2 Yb N4 108.78(18)
O1 Yb N4 87.47(19)
N3 Yb N4 67.06(19)
N2 Yb N4 130.74(19)
O3 Yb N4 79.61(18)
N1 Yb N4 149.18(18)
O2 Yb C31 63.70(17)
O1 Yb C31 160.04(18)
N3 Yb C31 25.00(17)
N2 Yb C31 48.63(17)
O3 Yb C31 103.00(17)
N1 Yb C31 113.58(17)
N4 Yb C31 91.45(18)
O2 Yb C15 72.91(16)
O1 Yb C15 158.45(17)
N3 Yb C15 47.93(18)
N2 Yb C15 21.21(17)
O3 Yb C15 91.02(17)
N1 Yb C15 87.02(17)
N4 Yb C15 113.82(18)
C31 Yb C15 27.46(17)
C1 O1 Yb 137.1(5)
C25 O2 Yb 138.3(4)
C49 O3 C52 107.1(8)
C49 O3 Yb 123.1(6)
C52 O3 Yb 129.6(6)
C7 N1 C8 117.4(6)
C7 N1 Yb 124.4(4)
C8 N1 Yb 116.6(4)
C15 N2 C16 120.3(5)
C15 N2 Yb 118.1(4)
C16 N2 Yb 121.5(4)
C32 N3 C31 118.9(5)
C32 N3 Yb 123.8(4)
C31 N3 Yb 113.2(4)
C39 N4 C40 118.8(6)
C39 N4 Yb 124.6(5)
C40 N4 Yb 116.6(4)
O1 C1 C6 121.3(7)
O1 C1 C2 121.6(8)
C6 C1 C2 117.1(8)
C3 C2 C1 117.8(8)
C3 C2 C17 121.2(8)
C1 C2 C17 120.9(8)
C4 C3 C2 125.6(8)
C4 C3 H3 117.2
C2 C3 H3 117.2
C3 C4 C5 116.1(8)
C3 C4 C21' 122.6(12)
C5 C4 C21' 121.2(12)
C3 C4 C21 122.2(12)
C5 C4 C21 121.4(12)
C21' C4 C21 2.6(8)
C4 C5 C6 121.8(8)
C4 C5 H5 119.1
C6 C5 H5 119.1
C5 C6 C1 121.4(8)
C5 C6 C7 114.8(8)
C1 C6 C7 123.7(7)
N1 C7 C6 129.3(7)
N1 C7 H7 115.4
C6 C7 H7 115.4
C9 C8 C16 118.6(6)
C9 C8 N1 126.7(7)
C16 C8 N1 114.7(6)
C8 C9 C10 120.2(8)
C8 C9 H9 119.9
C10 C9 H9 119.9
C11 C10 C9 121.7(7)
C11 C10 H10 119.2
C9 C10 H10 119.2
C10 C11 C12 119.8(7)
C10 C11 H11 120.1
C12 C11 H11 120.1
C11 C12 C16 118.7(7)
C11 C12 C13 125.8(7)
C16 C12 C13 115.5(6)
C14 C13 C12 121.0(7)
C14 C13 H13 119.5
C12 C13 H13 119.5
C13 C14 C15 120.4(7)
C13 C14 H14 119.8
C15 C14 H14 119.8
N2 C15 C14 120.2(6)
N2 C15 C31 114.6(5)
C14 C15 C31 125.1(6)
N2 C15 Yb 40.7(3)
C14 C15 Yb 160.6(5)
C31 C15 Yb 74.0(3)
N2 C16 C8 117.1(6)
N2 C16 C12 122.2(6)
C8 C16 C12 120.7(6)
C19 C17 C20 110.9(10)
C19 C17 C2 111.5(8)
C20 C17 C2 108.7(9)
C19 C17 C18 105.2(9)
C20 C17 C18 108.9(10)
C2 C17 C18 111.6(9)
C17 C18 H18A 109.5
C17 C18 H18B 109.5
H18A C18 H18B 109.5
C17 C18 H18C 109.5
H18A C18 H18C 109.5
H18B C18 H18C 109.5
C17 C19 H19A 109.5
C17 C19 H19B 109.5
H19A C19 H19B 109.5
C17 C19 H19C 109.5
H19A C19 H19C 109.5
H19B C19 H19C 109.5
C17 C20 H20A 109.5
C17 C20 H20B 109.5
H20A C20 H20B 109.5
C17 C20 H20C 109.5
H20A C20 H20C 109.5
H20B C20 H20C 109.5
C24 C21 C23 110.2(17)
C24 C21 C4 110.5(16)
C23 C21 C4 109.4(19)
C24 C21 C22 117.7(18)
C23 C21 C22 100.2(16)
C4 C21 C22 108.2(17)
C23' C21' C4 117(2)
C23' C21' C24' 123.5(19)
C4 C21' C24' 118.9(19)
C23' C21' C22' 89.2(16)
C4 C21' C22' 84.7(13)
C24' C21' C22' 92.2(15)
C21' C22' H22D 109.5
C21' C22' H22E 109.5
H22D C22' H22E 109.5
C21' C22' H22F 109.5
H22D C22' H22F 109.5
H22E C22' H22F 109.5
C21' C23' H23D 109.5
C21' C23' H23E 109.5
H23D C23' H23E 109.5
C21' C23' H23F 109.5
H23D C23' H23F 109.5
H23E C23' H23F 109.5
C21' C24' H24D 109.5
C21' C24' H24E 109.5
H24D C24' H24E 109.5
C21' C24' H24F 109.5
H24D C24' H24F 109.5
H24E C24' H24F 109.5
O2 C25 C30 121.3(6)
O2 C25 C26 120.7(6)
C30 C25 C26 118.0(6)
C27 C26 C25 117.4(7)
C27 C26 C41 122.6(7)
C25 C26 C41 120.0(7)
C28 C27 C26 125.7(7)
C28 C27 H27 117.2
C26 C27 H27 117.2
C29 C28 C27 115.8(7)
C29 C28 C45 124.0(8)
C27 C28 C45 120.1(8)
C28 C29 C30 122.6(7)
C28 C29 H29 118.7
C30 C29 H29 118.7
C29 C30 C25 120.4(6)
C29 C30 C31 118.8(6)
C25 C30 C31 120.8(6)
N3 C31 C15 107.5(5)
N3 C31 C30 112.9(5)
C15 C31 C30 108.7(5)
N3 C31 Yb 41.8(3)
C15 C31 Yb 78.5(3)
C30 C31 Yb 95.6(4)
N3 C31 H31 109.2
C15 C31 H31 109.2
C30 C31 H31 109.2
Yb C31 H31 149.0
N3 C32 C33 128.4(7)
N3 C32 C40 114.9(6)
C33 C32 C40 116.7(6)
C32 C33 C34 120.5(9)
C32 C33 H33 119.8
C34 C33 H33 119.8
C35 C34 C33 122.6(9)
C35 C34 H34 118.7
C33 C34 H34 118.7
C34 C35 C36 121.1(8)
C34 C35 H35 119.5
C36 C35 H35 119.5
C37 C36 C35 125.3(8)
C37 C36 C40 117.8(8)
C35 C36 C40 116.9(8)
C38 C37 C36 120.4(7)
C38 C37 H37 119.8
C36 C37 H37 119.8
C37 C38 C39 119.2(8)
C37 C38 H38 120.4
C39 C38 H38 120.4
N4 C39 C38 122.6(9)
N4 C39 H39 118.7
C38 C39 H39 118.7
N4 C40 C36 121.3(7)
N4 C40 C32 116.6(6)
C36 C40 C32 122.1(7)
C44 C41 C42 107.1(7)
C44 C41 C26 110.2(6)
C42 C41 C26 111.6(8)
C44 C41 C43 110.3(8)
C42 C41 C43 108.0(6)
C26 C41 C43 109.5(6)
C41 C42 H42A 109.5
C41 C42 H42B 109.5
H42A C42 H42B 109.5
C41 C42 H42C 109.5
H42A C42 H42C 109.5
H42B C42 H42C 109.5
C41 C43 H43A 109.5
C41 C43 H43B 109.5
H43A C43 H43B 109.5
C41 C43 H43C 109.5
H43A C43 H43C 109.5
H43B C43 H43C 109.5
C41 C44 H44A 109.5
C41 C44 H44B 109.5
H44A C44 H44B 109.5
C41 C44 H44C 109.5
H44A C44 H44C 109.5
H44B C44 H44C 109.5
C46 C45 C47' 126.3(16)
C46 C45 C46' 67.8(13)
C47' C45 C46' 117.9(15)
C46 C45 C47 112.9(14)
C47' C45 C47 74.4(13)
C46' C45 C47 50.0(11)
C46 C45 C28 113.8(12)
C47' C45 C28 112.1(13)
C46' C45 C28 111.2(12)
C47 C45 C28 110.1(11)
C46 C45 C48' 38.3(11)
C47' C45 C48' 102.4(13)
C46' C45 C48' 105.4(13)
C47 C45 C48' 141.6(15)
C28 C45 C48' 106.4(12)
C46 C45 C48 111.6(14)
C47' C45 C48 26.5(12)
C46' C45 C48 138.0(16)
C47 C45 C48 100.6(13)
C28 C45 C48 106.9(13)
C48' C45 C48 79.4(13)
C45 C46 H46A 109.5
C45 C46 H46B 109.5
C45 C46 H46C 109.5
C45 C46' H46D 109.5
C45 C46' H46E 109.5
H46D C46' H46E 109.5
C45 C46' H46F 109.5
H46D C46' H46F 109.5
H46E C46' H46F 109.5
C45 C47 H47A 109.5
C45 C47 H47B 109.5
C45 C47 H47C 109.5
C45 C47' H47D 109.5
C45 C47' H47E 109.5
H47D C47' H47E 109.5
C45 C47' H47F 109.5
H47D C47' H47F 109.5
H47E C47' H47F 109.5
C45 C48 H48A 109.5
C45 C48 H48B 109.5
C45 C48 H48C 109.5
C45 C48' H48D 109.5
C45 C48' H48E 109.5
H48D C48' H48E 109.5
C45 C48' H48F 109.5
H48D C48' H48F 109.5
H48E C48' H48F 109.5
C50 C49 O3 109.7(11)
C50 C49 H49A 109.7
O3 C49 H49A 109.7
C50 C49 H49B 109.7
O3 C49 H49B 109.7
H49A C49 H49B 108.2
C49 C50 C51 104.7(10)
C49 C50 H50A 110.8
C51 C50 H50A 110.8
C49 C50 H50B 110.8
C51 C50 H50B 110.8
H50A C50 H50B 108.9
C50 C51 C52 105.8(10)
C50 C51 H51A 110.6
C52 C51 H51A 110.6
C50 C51 H51B 110.6
C52 C51 H51B 110.6
H51A C51 H51B 108.7
O3 C52 C51 105.6(9)
O3 C52 H52A 110.6
C51 C52 H52A 110.6
O3 C52 H52B 110.6
C51 C52 H52B 110.6
H52A C52 H52B 108.7
C56A O4A C53A 57(4)
C56B O4B C53B 85(6)
C53C O4C C56C 97(3)
O4A C53A C54A 143(4)
O4B C53B C54B 98(4)
O4C C53C C54C 68(4)
C55A C54A C53A 95(2)
C53B C54B C55B 92(2)
C53C C54C C55C 91(5)
C54A C55A C56A 79(4)
C56B C55B C54B 98(5)
C56C C55C C54C 99(3)
O4A C56A C55A 160(7)
O4B C56B C55B 78(4)
O4C C56C C55C 86(3)

loop_
_geom_bond_atom_site_label_1
_geom_bond_atom_site_label_2
_geom_bond_distance
Yb O2 2.095(4)
Yb O1 2.186(4)
Yb N3 2.282(5)
Yb N2 2.371(5)
Yb O3 2.383(5)
Yb N1 2.451(5)
Yb N4 2.458(5)
Yb C31 3.147(6)
Yb C15 3.208(6)
O1 C1 1.301(9)
O2 C25 1.335(8)
O3 C49 1.426(12)
O3 C52 1.428(10)
N1 C7 1.284(8)
N1 C8 1.428(8)
N2 C15 1.316(8)
N2 C16 1.361(8)
N3 C32 1.354(8)
N3 C31 1.447(8)
N4 C39 1.332(9)
N4 C40 1.362(9)
C1 C6 1.410(12)
C1 C2 1.440(11)
C2 C3 1.392(11)
C2 C17 1.538(13)
C3 C4 1.368(12)
C3 H3 0.9300
C4 C5 1.390(11)
C4 C21' 1.517(17)
C4 C21 1.540(17)
C5 C6 1.398(11)
C5 H5 0.9300
C6 C7 1.431(10)
C7 H7 0.9300
C8 C9 1.367(9)
C8 C16 1.412(9)
C9 C10 1.415(11)
C9 H9 0.9300
C10 C11 1.352(12)
C10 H10 0.9300
C11 C12 1.403(10)
C11 H11 0.9300
C12 C16 1.419(9)
C12 C13 1.422(11)
C13 C14 1.329(10)
C13 H13 0.9300
C14 C15 1.426(9)
C14 H14 0.9300
C15 C31 1.509(9)
C17 C19 1.513(13)
C17 C20 1.509(17)
C17 C18 1.563(13)
C18 H18A 0.9600
C18 H18B 0.9600
C18 H18C 0.9600
C19 H19A 0.9600
C19 H19B 0.9600
C19 H19C 0.9600
C20 H20A 0.9600
C20 H20B 0.9600
C20 H20C 0.9600
C21 C24 1.518(16)
C21 C23 1.532(18)
C21 C22 1.560(17)
C21' C23' 1.486(17)
C21' C24' 1.521(17)
C21' C22' 1.532(17)
C22 H22A 0.9600
C22 H22B 0.9600
C22 H22C 0.9600
C22' H22D 0.9600
C22' H22E 0.9600
C22' H22F 0.9600
C23 H23A 0.9600
C23 H23B 0.9600
C23 H23C 0.9600
C23' H23D 0.9600
C23' H23E 0.9600
C23' H23F 0.9600
C24 H24A 0.9600
C24 H24B 0.9600
C24 H24C 0.9600
C24' H24D 0.9600
C24' H24E 0.9600
C24' H24F 0.9600
C25 C30 1.415(9)
C25 C26 1.424(9)
C26 C27 1.391(11)
C26 C41 1.534(11)
C27 C28 1.378(11)
C27 H27 0.9300
C28 C29 1.374(10)
C28 C45 1.546(11)
C29 C30 1.396(9)
C29 H29 0.9300
C30 C31 1.548(9)
C31 H31 0.9800
C32 C33 1.397(10)
C32 C40 1.441(10)
C33 C34 1.402(12)
C33 H33 0.9300
C34 C35 1.345(13)
C34 H34 0.9300
C35 C36 1.413(13)
C35 H35 0.9300
C36 C37 1.379(12)
C36 C40 1.429(10)
C37 C38 1.370(13)
C37 H37 0.9300
C38 C39 1.394(11)
C38 H38 0.9300
C39 H39 0.9300
C41 C44 1.506(11)
C41 C42 1.531(11)
C41 C43 1.538(11)
C42 H42A 0.9600
C42 H42B 0.9600
C42 H42C 0.9600
C43 H43A 0.9600
C43 H43B 0.9600
C43 H43C 0.9600
C44 H44A 0.9600
C44 H44B 0.9600
C44 H44C 0.9600
C45 C46 1.465(15)
C45 C47' 1.480(15)
C45 C46' 1.481(16)
C45 C47 1.540(15)
C45 C48' 1.547(15)
C45 C48 1.554(15)
C46 H46A 0.9600
C46 H46B 0.9600
C46 H46C 0.9600
C46' H46D 0.9600
C46' H46E 0.9600
C46' H46F 0.9600
C47 H47A 0.9600
C47 H47B 0.9600
C47 H47C 0.9600
C47' H47D 0.9600
C47' H47E 0.9600
C47' H47F 0.9600
C48 H48A 0.9600
C48 H48B 0.9600
C48 H48C 0.9600
C48' H48D 0.9600
C48' H48E 0.9600
C48' H48F 0.9600
C49 C50 1.425(15)
C49 H49A 0.9700
C49 H49B 0.9700
C50 C51 1.443(17)
C50 H50A 0.9700
C50 H50B 0.9700
C51 C52 1.475(15)
C51 H51A 0.9700
C51 H51B 0.9700
C52 H52A 0.9700
C52 H52B 0.9700
O4A C56A 1.45(2)
O4A C53A 1.48(2)
O4B C56B 1.45(2)
O4B C53B 1.45(2)
O4C C53C 1.45(2)
O4C C56C 1.46(2)
C53A C54A 1.52(2)
C53B C54B 1.51(2)
C53C C54C 1.48(2)
C54A C55A 1.51(2)
C54B C55B 1.52(2)
C54C C55C 1.49(2)
C55A C56A 1.50(2)
C55B C56B 1.49(2)
C55C C56C 1.49(2)

loop_
_geom_torsion_atom_site_label_1
_geom_torsion_atom_site_label_2
_geom_torsion_atom_site_label_3
_geom_torsion_atom_site_label_4
_geom_torsion
O2 Yb O1 C1 -62.5(8)
N3 Yb O1 C1 -143.1(8)
N2 Yb O1 C1 22.9(9)
O3 Yb O1 C1 109.7(8)
N1 Yb O1 C1 34.5(8)
N4 Yb O1 C1 -171.1(8)
C31 Yb O1 C1 -83.8(10)
C15 Yb O1 C1 0.2(11)
O1 Yb O2 C25 -166.6(6)
N3 Yb O2 C25 -15.9(6)
N2 Yb O2 C25 53.5(6)
O3 Yb O2 C25 42.4(10)
N1 Yb O2 C25 117.5(6)
N4 Yb O2 C25 -76.6(6)
C31 Yb O2 C25 5.4(5)
C15 Yb O2 C25 33.4(6)
O2 Yb O3 C49 -51.8(11)
O1 Yb O3 C49 157.1(9)
N3 Yb O3 C49 4.8(9)
N2 Yb O3 C49 -62.8(9)
N1 Yb O3 C49 -129.9(9)
N4 Yb O3 C49 70.9(9)
C31 Yb O3 C49 -18.2(9)
C15 Yb O3 C49 -43.2(9)
O2 Yb O3 C52 123.0(8)
O1 Yb O3 C52 -28.1(7)
N3 Yb O3 C52 179.6(7)
N2 Yb O3 C52 112.0(7)
N1 Yb O3 C52 44.9(7)
N4 Yb O3 C52 -114.3(7)
C31 Yb O3 C52 156.6(7)
C15 Yb O3 C52 131.7(7)
O2 Yb N1 C7 71.6(6)
O1 Yb N1 C7 -24.3(6)
N3 Yb N1 C7 154.1(5)
N2 Yb N1 C7 147.7(6)
O3 Yb N1 C7 -124.5(6)
N4 Yb N1 C7 -81.6(7)
C31 Yb N1 C7 136.6(6)
C15 Yb N1 C7 143.8(6)
O2 Yb N1 C8 -93.5(4)
O1 Yb N1 C8 170.7(5)
N3 Yb N1 C8 -11.0(6)
N2 Yb N1 C8 -17.4(4)
O3 Yb N1 C8 70.4(4)
N4 Yb N1 C8 113.3(5)
C31 Yb N1 C8 -28.5(5)
C15 Yb N1 C8 -21.3(4)
O2 Yb N2 C15 -65.4(4)
O1 Yb N2 C15 -156.9(4)
N3 Yb N2 C15 15.8(4)
O3 Yb N2 C15 111.5(4)
N1 Yb N2 C15 -169.1(5)
N4 Yb N2 C15 41.7(5)
C31 Yb N2 C15 -2.7(4)
O2 Yb N2 C16 118.8(5)
O1 Yb N2 C16 27.3(6)
N3 Yb N2 C16 -160.0(5)
O3 Yb N2 C16 -64.3(4)
N1 Yb N2 C16 15.1(4)
N4 Yb N2 C16 -134.1(4)
C31 Yb N2 C16 -178.5(5)
C15 Yb N2 C16 -175.8(7)
O2 Yb N3 C32 -106.6(5)
O1 Yb N3 C32 -21.0(7)
N2 Yb N3 C32 168.6(5)
O3 Yb N3 C32 87.2(5)
N1 Yb N3 C32 162.2(4)
N4 Yb N3 C32 9.6(5)
C31 Yb N3 C32 -157.0(8)
C15 Yb N3 C32 176.2(6)
O2 Yb N3 C31 50.4(4)
O1 Yb N3 C31 136.0(5)
N2 Yb N3 C31 -34.4(4)
O3 Yb N3 C31 -115.8(4)
N1 Yb N3 C31 -40.7(5)
N4 Yb N3 C31 166.7(5)
C15 Yb N3 C31 -26.8(4)
O2 Yb N4 C39 -115.1(6)
O1 Yb N4 C39 -17.7(6)
N3 Yb N4 C39 176.7(6)
N2 Yb N4 C39 150.5(5)
O3 Yb N4 C39 79.3(6)
N1 Yb N4 C39 36.8(7)
C31 Yb N4 C39 -177.7(6)
C15 Yb N4 C39 165.8(5)
O2 Yb N4 C40 62.0(5)
O1 Yb N4 C40 159.4(5)
N3 Yb N4 C40 -6.2(4)
N2 Yb N4 C40 -32.3(5)
O3 Yb N4 C40 -103.6(5)
N1 Yb N4 C40 -146.1(4)
C31 Yb N4 C40 -0.6(5)
C15 Yb N4 C40 -17.1(5)
Yb O1 C1 C6 -28.9(15)
Yb O1 C1 C2 151.5(7)
O1 C1 C2 C3 177.7(9)
C6 C1 C2 C3 -1.9(15)
O1 C1 C2 C17 1.9(16)
C6 C1 C2 C17 -177.7(10)
C1 C2 C3 C4 -0.5(16)
C17 C2 C3 C4 175.3(10)
C2 C3 C4 C5 2.8(16)
C2 C3 C4 C21' -175.3(11)
C2 C3 C4 C21 -172.2(11)
C3 C4 C5 C6 -2.8(15)
C21' C4 C5 C6 175.3(11)
C21 C4 C5 C6 172.3(11)
C4 C5 C6 C1 0.6(16)
C4 C5 C6 C7 -176.1(9)
O1 C1 C6 C5 -177.8(9)
C2 C1 C6 C5 1.8(15)
O1 C1 C6 C7 -1.5(16)
C2 C1 C6 C7 178.2(9)
C8 N1 C7 C6 179.3(8)
Yb N1 C7 C6 14.3(12)
C5 C6 C7 N1 -178.2(8)
C1 C6 C7 N1 5.2(16)
C7 N1 C8 C9 32.3(10)
Yb N1 C8 C9 -161.6(6)
C7 N1 C8 C16 -147.1(6)
Yb N1 C8 C16 19.1(7)
C16 C8 C9 C10 3.8(10)
N1 C8 C9 C10 -175.5(7)
C8 C9 C10 C11 1.4(12)
C9 C10 C11 C12 -3.3(12)
C10 C11 C12 C16 0.0(11)
C10 C11 C12 C13 178.7(7)
C11 C12 C13 C14 -178.7(7)
C16 C12 C13 C14 0.0(10)
C12 C13 C14 C15 -4.2(11)
C16 N2 C15 C14 0.5(9)
Yb N2 C15 C14 -175.4(5)
C16 N2 C15 C31 -179.5(5)
Yb N2 C15 C31 4.7(7)
C16 N2 C15 Yb 175.9(7)
C13 C14 C15 N2 4.1(10)
C13 C14 C15 C31 -176.0(6)
C13 C14 C15 Yb -5.0(18)
O2 Yb C15 N2 110.0(5)
O1 Yb C15 N2 43.0(7)
N3 Yb C15 N2 -160.1(5)
O3 Yb C15 N2 -67.5(4)
N1 Yb C15 N2 9.9(4)
N4 Yb C15 N2 -146.6(4)
C31 Yb C15 N2 175.6(6)
O2 Yb C15 C14 122.1(14)
O1 Yb C15 C14 55.1(15)
N3 Yb C15 C14 -148.0(14)
N2 Yb C15 C14 12.1(12)
O3 Yb C15 C14 -55.4(13)
N1 Yb C15 C14 22.0(13)
N4 Yb C15 C14 -134.5(13)
C31 Yb C15 C14 -172.4(15)
O2 Yb C15 C31 -65.6(3)
O1 Yb C15 C31 -132.6(5)
N3 Yb C15 C31 24.4(3)
N2 Yb C15 C31 -175.6(6)
O3 Yb C15 C31 117.0(3)
N1 Yb C15 C31 -165.6(3)
N4 Yb C15 C31 37.9(4)
C15 N2 C16 C8 173.4(6)
Yb N2 C16 C8 -10.9(7)
C15 N2 C16 C12 -4.9(9)
Yb N2 C16 C12 170.8(4)
C9 C8 C16 N2 174.6(6)
N1 C8 C16 N2 -6.0(8)
C9 C8 C16 C12 -7.1(9)
N1 C8 C16 C12 172.3(6)
C11 C12 C16 N2 -176.6(6)
C13 C12 C16 N2 4.6(9)
C11 C12 C16 C8 5.3(9)
C13 C12 C16 C8 -173.6(6)
C3 C2 C17 C19 128.6(11)
C1 C2 C17 C19 -55.7(14)
C3 C2 C17 C20 -108.9(11)
C1 C2 C17 C20 66.8(12)
C3 C2 C17 C18 11.3(15)
C1 C2 C17 C18 -173.0(10)
C3 C4 C21 C24 84(2)
C5 C4 C21 C24 -91.0(19)
C21' C4 C21 C24 -177(100)
C3 C4 C21 C23 -37.8(19)
C5 C4 C21 C23 147.5(15)
C21' C4 C21 C23 62(37)
C3 C4 C21 C22 -146.0(15)
C5 C4 C21 C22 39.2(19)
C21' C4 C21 C22 -47(37)
C3 C4 C21' C23' -4(2)
C5 C4 C21' C23' 178.1(15)
C21 C4 C21' C23' -86(38)
C3 C4 C21' C24' -179.8(15)
C5 C4 C21' C24' 2(2)
C21 C4 C21' C24' 98(38)
C3 C4 C21' C22' -90.2(16)
C5 C4 C21' C22' 91.8(16)
C21 C4 C21' C22' -173(38)
Yb O2 C25 C30 -5.0(9)
Yb O2 C25 C26 175.0(4)
O2 C25 C26 C27 -178.8(6)
C30 C25 C26 C27 1.2(9)
O2 C25 C26 C41 -0.3(9)
C30 C25 C26 C41 179.7(6)
C25 C26 C27 C28 -0.4(10)
C41 C26 C27 C28 -178.9(7)
C26 C27 C28 C29 -0.1(11)
C26 C27 C28 C45 179.5(7)
C27 C28 C29 C30 -0.2(11)
C45 C28 C29 C30 -179.8(7)
C28 C29 C30 C25 1.0(10)
C28 C29 C30 C31 -178.7(6)
O2 C25 C30 C29 178.5(6)
C26 C25 C30 C29 -1.5(9)
O2 C25 C30 C31 -1.8(9)
C26 C25 C30 C31 178.2(6)
C32 N3 C31 C15 -153.6(5)
Yb N3 C31 C15 48.2(5)
C32 N3 C31 C30 86.5(7)
Yb N3 C31 C30 -71.8(6)
C32 N3 C31 Yb 158.3(7)
N2 C15 C31 N3 -33.6(7)
C14 C15 C31 N3 146.5(6)
Yb C15 C31 N3 -30.4(4)
N2 C15 C31 C30 88.9(6)
C14 C15 C31 C30 -91.0(7)
Yb C15 C31 C30 92.1(4)
N2 C15 C31 Yb -3.2(5)
C14 C15 C31 Yb 176.9(6)
C29 C30 C31 N3 -136.7(6)
C25 C30 C31 N3 43.6(8)
C29 C30 C31 C15 104.0(7)
C25 C30 C31 C15 -75.7(7)
C29 C30 C31 Yb -176.2(5)
C25 C30 C31 Yb 4.1(6)
O2 Yb C31 N3 -122.6(5)
O1 Yb C31 N3 -98.8(6)
N2 Yb C31 N3 135.7(5)
O3 Yb C31 N3 67.4(4)
N1 Yb C31 N3 149.2(4)
N4 Yb C31 N3 -12.3(4)
C15 Yb C31 N3 133.5(6)
O2 Yb C31 C15 103.9(4)
O1 Yb C31 C15 127.6(5)
N3 Yb C31 C15 -133.5(6)
N2 Yb C31 C15 2.1(3)
O3 Yb C31 C15 -66.1(4)
N1 Yb C31 C15 15.7(4)
N4 Yb C31 C15 -145.8(3)
O2 Yb C31 C30 -4.1(3)
O1 Yb C31 C30 19.6(7)
N3 Yb C31 C30 118.5(6)
N2 Yb C31 C30 -105.9(4)
O3 Yb C31 C30 -174.1(4)
N1 Yb C31 C30 -92.3(4)
N4 Yb C31 C30 106.2(4)
C15 Yb C31 C30 -108.0(5)
C31 N3 C32 C33 12.3(10)
Yb N3 C32 C33 168.1(6)
C31 N3 C32 C40 -167.4(5)
Yb N3 C32 C40 -11.6(8)
N3 C32 C33 C34 176.6(7)
C40 C32 C33 C34 -3.7(10)
C32 C33 C34 C35 2.3(13)
C33 C34 C35 C36 -0.4(14)
C34 C35 C36 C37 179.0(8)
C34 C35 C36 C40 0.2(12)
C35 C36 C37 C38 -177.6(8)
C40 C36 C37 C38 1.1(11)
C36 C37 C38 C39 0.3(13)
C40 N4 C39 C38 -0.2(11)
Yb N4 C39 C38 176.8(6)
C37 C38 C39 N4 -0.8(13)
C39 N4 C40 C36 1.7(10)
Yb N4 C40 C36 -175.6(5)
C39 N4 C40 C32 -179.6(6)
Yb N4 C40 C32 3.1(7)
C37 C36 C40 N4 -2.2(10)
C35 C36 C40 N4 176.7(7)
C37 C36 C40 C32 179.2(6)
C35 C36 C40 C32 -1.9(10)
N3 C32 C40 N4 4.7(8)
C33 C32 C40 N4 -175.0(6)
N3 C32 C40 C36 -176.6(6)
C33 C32 C40 C36 3.6(9)
C27 C26 C41 C44 -121.8(8)
C25 C26 C41 C44 59.7(8)
C27 C26 C41 C42 -2.9(9)
C25 C26 C41 C42 178.6(6)
C27 C26 C41 C43 116.6(8)
C25 C26 C41 C43 -61.9(9)
C29 C28 C45 C46 102.2(14)
C27 C28 C45 C46 -77.4(14)
C29 C28 C45 C47' -106.4(13)
C27 C28 C45 C47' 74.0(14)
C29 C28 C45 C46' 28.0(14)
C27 C28 C45 C46' -151.6(12)
C29 C28 C45 C47 -25.7(14)
C27 C28 C45 C47 154.8(12)
C29 C28 C45 C48' 142.3(12)
C27 C28 C45 C48' -37.2(13)
C29 C28 C45 C48 -134.1(12)
C27 C28 C45 C48 46.4(13)
C52 O3 C49 C50 2.6(15)
Yb O3 C49 C50 178.4(9)
O3 C49 C50 C51 -18.3(18)
C49 C50 C51 C52 26.3(17)
C49 O3 C52 C51 13.8(12)
Yb O3 C52 C51 -161.6(7)
C50 C51 C52 O3 -25.1(14)
C56A O4A C53A C54A -4(11)
C56B O4B C53B C54B -70(7)
C56C O4C C53C C54C -90(4)
O4A C53A C54A C55A 17(14)
O4B C53B C54B C55B 22(8)
O4C C53C C54C C55C 77(4)
C53A C54A C55A C56A -13(7)
C53B C54B C55B C56B 31(8)
C53C C54C C55C C56C -51(7)
C53A O4A C56A C55A -35(20)
C54A C55A C56A O4A 45(22)
C53B O4B C56B C55B 83(5)
C54B C55B C56B O4B -72(6)
C53C O4C C56C C55C 60(6)
C54C C55C C56C O4C -3(6)
